data_7713986
loop_
_publ_author_name
'SCHILTZ, pauline'
'Casaretto, Nicolas'
'Bourcier, Sophie'
'Gosmini, Corinne'
'Auffrant, Audrey'

_publ_section_title
;
 Phosphinoquinoline supported CoII, NiII, and FeII complexes: divergent
 behaviour upon reduction
;
_journal_name_full 'Dalton Transactions'
_journal_paper_doi 10.1039/D3DT02441E
_journal_year 2023
_chemical_absolute_configuration reference
_chemical_formula_moiety 'C45 H60 N3 Ni3 P3, [+ solvents]'
_chemical_formula_sum 'C45 H60 N3 Ni3 P3'
_chemical_formula_weight 912.00
_space_group_crystal_system hexagonal
_space_group_IT_number 173
_space_group_name_Hall 'P 6c'
_space_group_name_H-M_alt 'P 63'
_atom_sites_solution_hydrogens geom
_atom_sites_solution_primary dual
_audit_creation_date 2022-04-28
_audit_creation_method
;
Olex2 1.3
(compiled 2020.11.12 svn.r5f609507 for OlexSys, GUI svn.r6272)
;
_audit_update_record
;
2023-07-26 deposited with the CCDC.	2023-09-18 downloaded from the CCDC.
;
_cell_angle_alpha 90
_cell_angle_beta 90
_cell_angle_gamma 120
_cell_formula_units_Z 2
_cell_length_a 15.101(2)
_cell_length_b 15.101(2)
_cell_length_c 12.0727(17)
_cell_measurement_reflns_used 1511
_cell_measurement_temperature 149.99
_cell_measurement_theta_max 19.73
_cell_measurement_theta_min 2.30
_cell_volume 2384.2(6)
_computing_cell_refinement 'SAINT V8.38A (Bruker, 2018)'
_computing_data_reduction 'SAINT V8.38A (Bruker, 2018)'
_computing_molecular_graphics 'Olex2 1.3 (Dolomanov et al., 2009)'
_computing_publication_material 'Olex2 1.3 (Dolomanov et al., 2009)'
_computing_structure_refinement 'SHELXL 2018/3 (Sheldrick, 2015)'
_computing_structure_solution 'SHELXT 2018/2 (Sheldrick, 2018)'
_diffrn_ambient_temperature 149.99
_diffrn_measured_fraction_theta_full 1.000
_diffrn_measured_fraction_theta_max 1.000
_diffrn_measurement_device_type 'Bruker APEX-II CCD'
_diffrn_measurement_method '\f and \w scans'
_diffrn_radiation_type MoK\a
_diffrn_radiation_wavelength 0.71073
_diffrn_reflns_av_R_equivalents 0.1513
_diffrn_reflns_av_unetI/netI 0.1314
_diffrn_reflns_Laue_measured_fraction_full 1.000
_diffrn_reflns_Laue_measured_fraction_max 1.000
_diffrn_reflns_limit_h_max 18
_diffrn_reflns_limit_h_min -18
_diffrn_reflns_limit_k_max 18
_diffrn_reflns_limit_k_min -18
_diffrn_reflns_limit_l_max 13
_diffrn_reflns_limit_l_min -14
_diffrn_reflns_number 24516
_diffrn_reflns_point_group_measured_fraction_full 0.987
_diffrn_reflns_point_group_measured_fraction_max 0.987
_diffrn_reflns_theta_full 25.242
_diffrn_reflns_theta_max 25.680
_diffrn_reflns_theta_min 1.557
_diffrn_source_current 31.0
_diffrn_source_power 1.705
_diffrn_source_voltage 55.0
_diffrn_standards_number 0
_exptl_absorpt_coefficient_mu 1.305
_exptl_absorpt_correction_T_max 0.7458
_exptl_absorpt_correction_T_min 0.6960
_exptl_absorpt_correction_type multi-scan
_exptl_absorpt_process_details
;
SADABS-2016/2 (Bruker,2016/2) was used for absorption correction.
wR2(int) was 0.0977 before and 0.0825 after correction.
The Ratio of minimum to maximum transmission is 0.9332.
The \l/2 correction factor is Not present.
;
_exptl_crystal_colour 'dark brown'
_exptl_crystal_colour_modifier dark
_exptl_crystal_colour_primary brown
_exptl_crystal_density_diffrn 1.270
_exptl_crystal_description block
_exptl_crystal_F_000 960
_exptl_crystal_size_max 0.12
_exptl_crystal_size_mid 0.1
_exptl_crystal_size_min 0.08
_refine_diff_density_max 0.500
_refine_diff_density_min -0.528
_refine_diff_density_rms 0.136
_refine_ls_abs_structure_details
;
 Refined as an inversion twin.
;
_refine_ls_abs_structure_Flack 0.00(5)
_refine_ls_extinction_method none
_refine_ls_goodness_of_fit_ref 0.901
_refine_ls_hydrogen_treatment constr
_refine_ls_matrix_type full
_refine_ls_number_parameters 168
_refine_ls_number_reflns 2997
_refine_ls_number_restraints 1
_refine_ls_restrained_S_all 0.900
_refine_ls_R_factor_all 0.0726
_refine_ls_R_factor_gt 0.0489
_refine_ls_shift/su_max 0.001
_refine_ls_shift/su_mean 0.000
_refine_ls_structure_factor_coef Fsqd
_refine_ls_weighting_details 'w=1/[\s^2^(Fo^2^)+(0.0586P)^2^] where P=(Fo^2^+2Fc^2^)/3'
_refine_ls_weighting_scheme calc
_refine_ls_wR_factor_gt 0.0995
_refine_ls_wR_factor_ref 0.1280
_reflns_Friedel_coverage 0.878
_reflns_Friedel_fraction_full 0.973
_reflns_Friedel_fraction_max 0.972
_reflns_number_gt 2006
_reflns_number_total 2997
_reflns_threshold_expression 'I > 2\s(I)'
_cod_data_source_file d3dt02441e2.cif
_cod_data_source_block psc676_0m
_cod_original_cell_volume 2384.3(7)
_cod_database_code 7713986
_shelx_shelxl_version_number 2018/3
_shelx_space_group_comment
;
The symmetry employed for this shelxl refinement is uniquely defined
by the following loop, which should always be used as a source of
symmetry information in preference to the above space-group names.
They are only intended as comments.
;
_shelx_estimated_absorpt_t_max 0.903
_shelx_estimated_absorpt_t_min 0.859
_olex2_refinement_description
;
1. Twinned data refinement
 Scales: 1.00(5)
 -0.00(5)
2. Fixed Uiso
 At 1.2 times of:
  All C(H) groups
 At 1.5 times of:
  All C(H,H,H) groups
3.a Ternary CH refined with riding coordinates:
 C2(H008), C3(H009), C00E(H00E), C00H(H00L)
3.b Aromatic/amide H refined with riding coordinates:
 C004(H004), C005(H005), C007(H007), C00A(H00A)
3.c Idealised Me refined as rotating group:
 C00B(H00B,H00C,H00D), C00F(H00F,H00G,H00H), C00G(H00I,H00J,H00K), C00I(H00M,
 H00N,H00O)
;
_smtbx_masks_void_probe_radius 1.2
_smtbx_masks_void_truncation_radius 1.2
_olex2_submission_special_instructions 'No special instructions were received'

loop_
_space_group_symop_operation_xyz
'x, y, z'
'-y, x-y, z'
'-x+y, -x, z'
'-x, -y, z+1/2'
'y, -x+y, z+1/2'
'x-y, x, z+1/2'

loop_
_atom_site_label
_atom_site_type_symbol
_atom_site_fract_x
_atom_site_fract_y
_atom_site_fract_z
_atom_site_U_iso_or_equiv
_atom_site_adp_type
_atom_site_occupancy
_atom_site_site_symmetry_order
_atom_site_calc_flag
_atom_site_refinement_flags_posn
_atom_site_refinement_flags_adp
_atom_site_refinement_flags_occupancy
_atom_site_disorder_assembly
_atom_site_disorder_group
Ni1 Ni 0.47866(7) 0.15175(7) 0.40205(12) 0.0180(3) Uani 1 1 d . . . . .
P1 P 0.44714(17) 0.04888(17) 0.5387(2) 0.0193(5) Uani 1 1 d . . . . .
N1 N 0.6092(5) 0.1556(5) 0.3808(6) 0.0194(19) Uani 1 1 d . . . . .
C004 C 0.6923(7) 0.0067(7) 0.6203(8) 0.027(2) Uani 1 1 d . . . . .
H004 H 0.709600 -0.027550 0.674676 0.032 Uiso 1 1 calc R U . . .
C005 C 0.5983(7) 0.0029(7) 0.6247(8) 0.028(2) Uani 1 1 d . . . . .
H005 H 0.552694 -0.033161 0.683740 0.033 Uiso 1 1 calc R U . . .
C006 C 0.5689(6) 0.0502(6) 0.5454(8) 0.020(2) Uani 1 1 d . . . . .
C007 C 0.7607(7) 0.0611(6) 0.5355(9) 0.026(2) Uani 1 1 d . . . . .
H007 H 0.823415 0.061090 0.530252 0.031 Uiso 1 1 calc R U . . .
C2 C 0.7744(6) 0.2193(6) 0.2888(8) 0.020(2) Uani 1 1 d . . . . .
H008 H 0.804615 0.228288 0.213133 0.023 Uiso 1 1 calc R U . . .
C3 C 0.8132(6) 0.1832(6) 0.3783(8) 0.024(3) Uani 1 1 d . . . . .
H009 H 0.870463 0.170232 0.360519 0.029 Uiso 1 1 calc R U . . .
C00A C 0.6750(6) 0.2051(6) 0.3000(8) 0.019(2) Uani 1 1 d . . . . .
H00A H 0.653096 0.233900 0.243854 0.023 Uiso 1 1 calc R U . . .
C00B C 0.3184(7) 0.0531(8) 0.7107(9) 0.037(3) Uani 1 1 d . . . . .
H00B H 0.295812 0.087704 0.658714 0.055 Uiso 1 1 calc R U . . .
H00C H 0.315730 0.075037 0.786405 0.055 Uiso 1 1 calc R U . . .
H00D H 0.273403 -0.021013 0.704585 0.055 Uiso 1 1 calc R U . . .
C00C C 0.7378(6) 0.1162(6) 0.4576(7) 0.0178(19) Uani 1 1 d . . . . .
C00D C 0.6397(7) 0.1077(6) 0.4621(7) 0.017(2) Uani 1 1 d . . . . .
C00E C 0.3500(7) -0.0876(7) 0.5225(9) 0.029(2) Uani 1 1 d . . . . .
H00E H 0.336407 -0.120696 0.597062 0.034 Uiso 1 1 calc R U . . .
C00F C 0.5050(8) 0.1943(8) 0.7016(9) 0.040(3) Uani 1 1 d . . . . .
H00F H 0.574691 0.208648 0.686333 0.060 Uiso 1 1 calc R U . . .
H00G H 0.500348 0.211843 0.778724 0.060 Uiso 1 1 calc R U . . .
H00H H 0.488229 0.235223 0.652063 0.060 Uiso 1 1 calc R U . . .
C00G C 0.3864(8) -0.1430(8) 0.4459(10) 0.044(3) Uani 1 1 d . . . . .
H00I H 0.399821 -0.111877 0.372082 0.066 Uiso 1 1 calc R U . . .
H00J H 0.333554 -0.215230 0.440663 0.066 Uiso 1 1 calc R U . . .
H00K H 0.449363 -0.137529 0.475586 0.066 Uiso 1 1 calc R U . . .
C00H C 0.4301(7) 0.0813(7) 0.6825(8) 0.028(2) Uani 1 1 d . . . . .
H00L H 0.449397 0.041698 0.733838 0.034 Uiso 1 1 calc R U . . .
C00I C 0.2472(7) -0.0980(8) 0.4781(10) 0.044(3) Uani 1 1 d . . . . .
H00M H 0.228743 -0.055713 0.523215 0.066 Uiso 1 1 calc R U . . .
H00N H 0.192736 -0.169613 0.482456 0.066 Uiso 1 1 calc R U . . .
H00O H 0.256248 -0.075020 0.400848 0.066 Uiso 1 1 calc R U . . .

loop_
_atom_site_aniso_label
_atom_site_aniso_U_11
_atom_site_aniso_U_22
_atom_site_aniso_U_33
_atom_site_aniso_U_23
_atom_site_aniso_U_13
_atom_site_aniso_U_12
Ni1 0.0182(5) 0.0174(5) 0.0190(5) 0.0004(7) -0.0007(7) 0.0094(5)
P1 0.0206(12) 0.0169(12) 0.0202(11) 0.0005(11) 0.0014(11) 0.0093(10)
N1 0.021(4) 0.014(4) 0.020(5) 0.002(3) 0.001(4) 0.007(3)
C004 0.028(6) 0.024(6) 0.031(6) 0.007(5) -0.003(5) 0.015(5)
C005 0.033(6) 0.022(5) 0.025(6) 0.003(4) 0.001(5) 0.011(5)
C006 0.019(5) 0.013(4) 0.029(5) 0.006(4) 0.003(4) 0.009(4)
C007 0.025(5) 0.019(5) 0.033(6) -0.002(5) -0.004(5) 0.010(4)
C2 0.020(5) 0.017(5) 0.022(5) 0.002(4) 0.009(4) 0.009(4)
C3 0.015(4) 0.021(5) 0.037(8) -0.001(4) -0.003(4) 0.010(4)
C00A 0.023(5) 0.013(5) 0.022(5) -0.004(4) -0.007(4) 0.010(4)
C00B 0.052(7) 0.029(6) 0.035(7) 0.008(5) 0.017(6) 0.024(6)
C00C 0.022(5) 0.017(5) 0.014(4) -0.005(4) -0.003(4) 0.010(4)
C00D 0.020(5) 0.011(4) 0.016(5) -0.003(4) -0.010(4) 0.005(4)
C00E 0.027(5) 0.026(5) 0.029(6) 0.006(5) 0.006(5) 0.011(4)
C00F 0.059(7) 0.037(6) 0.035(7) -0.016(5) -0.010(6) 0.033(6)
C00G 0.040(6) 0.025(6) 0.056(8) -0.016(5) -0.008(6) 0.008(5)
C00H 0.044(6) 0.026(6) 0.020(5) 0.005(4) 0.005(5) 0.022(5)
C00I 0.023(6) 0.042(7) 0.052(8) 0.012(6) -0.002(5) 0.004(5)

loop_
_atom_type_symbol
_atom_type_description
_atom_type_scat_dispersion_real
_atom_type_scat_dispersion_imag
_atom_type_scat_source
C C 0.0033 0.0016 'International Tables Vol C Tables 4.2.6.8 and 6.1.1.4'
H H 0.0000 0.0000 'International Tables Vol C Tables 4.2.6.8 and 6.1.1.4'
N N 0.0061 0.0033 'International Tables Vol C Tables 4.2.6.8 and 6.1.1.4'
Ni Ni 0.3393 1.1124 'International Tables Vol C Tables 4.2.6.8 and 6.1.1.4'
P P 0.1023 0.0942 'International Tables Vol C Tables 4.2.6.8 and 6.1.1.4'

loop_
_geom_angle_atom_site_label_1
_geom_angle_atom_site_label_2
_geom_angle_atom_site_label_3
_geom_angle
_geom_angle_site_symmetry_1
_geom_angle_site_symmetry_3
_geom_angle_publ_flag
N1 Ni1 P1 88.7(2) . . ?
N1 Ni1 C2 115.5(3) . 3_665 ?
N1 Ni1 C3 158.2(3) . 3_665 ?
C2 Ni1 P1 155.2(3) 3_665 . ?
C3 Ni1 P1 113.0(3) 3_665 . ?
C3 Ni1 C2 43.2(3) 3_665 3_665 ?
C006 P1 Ni1 99.7(3) . . ?
C006 P1 C00E 104.5(4) . . ?
C006 P1 C00H 103.1(5) . . ?
C00E P1 Ni1 119.3(3) . . ?
C00E P1 C00H 104.8(4) . . ?
C00H P1 Ni1 122.5(3) . . ?
C00A N1 Ni1 125.0(6) . . ?
C00A N1 C00D 116.8(7) . . ?
C00D N1 Ni1 118.1(6) . . ?
C005 C004 H004 120.2 . . ?
C005 C004 C007 119.5(9) . . ?
C007 C004 H004 120.2 . . ?
C004 C005 H005 118.9 . . ?
C004 C005 C006 122.1(9) . . ?
C006 C005 H005 118.9 . . ?
C005 C006 P1 126.9(7) . . ?
C005 C006 C00D 117.9(8) . . ?
C00D C006 P1 115.1(7) . . ?
C004 C007 H007 119.7 . . ?
C004 C007 C00C 120.7(8) . . ?
C00C C007 H007 119.7 . . ?
Ni1 C2 H008 119.1 2_655 . ?
C3 C2 Ni1 68.3(5) . 2_655 ?
C3 C2 H008 119.1 . . ?
C00A C2 Ni1 100.2(6) . 2_655 ?
C00A C2 H008 119.1 . . ?
C00A C2 C3 117.9(8) . . ?
Ni1 C3 H009 117.5 2_655 . ?
C2 C3 Ni1 68.6(5) . 2_655 ?
C2 C3 H009 117.5 . . ?
C00C C3 Ni1 110.9(6) . 2_655 ?
C00C C3 C2 115.4(7) . . ?
C00C C3 H009 117.5 . . ?
N1 C00A C2 126.6(8) . . ?
N1 C00A H00A 116.7 . . ?
C2 C00A H00A 116.7 . . ?
H00B C00B H00C 109.5 . . ?
H00B C00B H00D 109.5 . . ?
H00C C00B H00D 109.5 . . ?
C00H C00B H00B 109.5 . . ?
C00H C00B H00C 109.5 . . ?
C00H C00B H00D 109.5 . . ?
C007 C00C C3 121.0(8) . . ?
C007 C00C C00D 118.2(8) . . ?
C00D C00C C3 120.7(8) . . ?
C006 C00D N1 117.8(7) . . ?
C006 C00D C00C 121.3(8) . . ?
C00C C00D N1 120.9(8) . . ?
P1 C00E H00E 108.2 . . ?
C00G C00E P1 111.9(7) . . ?
C00G C00E H00E 108.2 . . ?
C00G C00E C00I 110.3(9) . . ?
C00I C00E P1 109.9(6) . . ?
C00I C00E H00E 108.2 . . ?
H00F C00F H00G 109.5 . . ?
H00F C00F H00H 109.5 . . ?
H00G C00F H00H 109.5 . . ?
C00H C00F H00F 109.5 . . ?
C00H C00F H00G 109.5 . . ?
C00H C00F H00H 109.5 . . ?
C00E C00G H00I 109.5 . . ?
C00E C00G H00J 109.5 . . ?
C00E C00G H00K 109.5 . . ?
H00I C00G H00J 109.5 . . ?
H00I C00G H00K 109.5 . . ?
H00J C00G H00K 109.5 . . ?
P1 C00H H00L 107.5 . . ?
C00B C00H P1 114.0(7) . . ?
C00B C00H H00L 107.5 . . ?
C00F C00H P1 108.3(7) . . ?
C00F C00H C00B 111.7(8) . . ?
C00F C00H H00L 107.5 . . ?
C00E C00I H00M 109.5 . . ?
C00E C00I H00N 109.5 . . ?
C00E C00I H00O 109.5 . . ?
H00M C00I H00N 109.5 . . ?
H00M C00I H00O 109.5 . . ?
H00N C00I H00O 109.5 . . ?

loop_
_geom_bond_atom_site_label_1
_geom_bond_atom_site_label_2
_geom_bond_distance
_geom_bond_site_symmetry_2
_geom_bond_publ_flag
Ni1 P1 2.150(3) . ?
Ni1 N1 1.960(7) . ?
Ni1 C2 1.985(9) 3_665 ?
Ni1 C3 1.981(8) 3_665 ?
P1 C006 1.830(8) . ?
P1 C00E 1.848(9) . ?
P1 C00H 1.857(10) . ?
N1 C00A 1.325(11) . ?
N1 C00D 1.426(10) . ?
C004 H004 0.9500 . ?
C004 C005 1.393(12) . ?
C004 C007 1.393(14) . ?
C005 H005 0.9500 . ?
C005 C006 1.394(12) . ?
C006 C00D 1.407(13) . ?
C007 H007 0.9500 . ?
C007 C00C 1.409(13) . ?
C2 H008 1.0000 . ?
C2 C3 1.459(12) . ?
C2 C00A 1.412(11) . ?
C3 H009 1.0000 . ?
C3 C00C 1.444(12) . ?
C00A H00A 0.9500 . ?
C00B H00B 0.9800 . ?
C00B H00C 0.9800 . ?
C00B H00D 0.9800 . ?
C00B C00H 1.557(12) . ?
C00C C00D 1.422(11) . ?
C00E H00E 1.0000 . ?
C00E C00G 1.523(14) . ?
C00E C00I 1.573(13) . ?
C00F H00F 0.9800 . ?
C00F H00G 0.9800 . ?
C00F H00H 0.9800 . ?
C00F C00H 1.522(13) . ?
C00G H00I 0.9800 . ?
C00G H00J 0.9800 . ?
C00G H00K 0.9800 . ?
C00H H00L 1.0000 . ?
C00I H00M 0.9800 . ?
C00I H00N 0.9800 . ?
C00I H00O 0.9800 . ?

loop_
_geom_torsion_atom_site_label_1
_geom_torsion_atom_site_label_2
_geom_torsion_atom_site_label_3
_geom_torsion_atom_site_label_4
_geom_torsion
_geom_torsion_site_symmetry_1
_geom_torsion_site_symmetry_2
_geom_torsion_site_symmetry_3
_geom_torsion_site_symmetry_4
_geom_torsion_publ_flag
Ni1 P1 C006 C005 174.7(8) . . . . ?
Ni1 P1 C006 C00D -3.7(7) . . . . ?
Ni1 P1 C00E C00G 71.1(8) . . . . ?
Ni1 P1 C00E C00I -51.9(8) . . . . ?
Ni1 P1 C00H C00B 87.4(7) . . . . ?
Ni1 P1 C00H C00F -37.6(8) . . . . ?
Ni1 N1 C00A C2 172.4(6) . . . . ?
Ni1 N1 C00D C006 7.4(10) . . . . ?
Ni1 N1 C00D C00C -173.8(6) . . . . ?
Ni1 C2 C3 C00C 103.8(7) 2_655 . . . ?
Ni1 C2 C00A N1 -75.7(9) 2_655 . . . ?
Ni1 C3 C00C C007 -116.4(8) 2_655 . . . ?
Ni1 C3 C00C C00D 60.7(9) 2_655 . . . ?
P1 C006 C00D N1 -1.7(11) . . . . ?
P1 C006 C00D C00C 179.5(6) . . . . ?
C004 C005 C006 P1 178.3(7) . . . . ?
C004 C005 C006 C00D -3.3(14) . . . . ?
C004 C007 C00C C3 172.0(9) . . . . ?
C004 C007 C00C C00D -5.2(13) . . . . ?
C005 C004 C007 C00C 3.0(14) . . . . ?
C005 C006 C00D N1 179.7(7) . . . . ?
C005 C006 C00D C00C 0.9(13) . . . . ?
C006 P1 C00E C00G -39.0(9) . . . . ?
C006 P1 C00E C00I -162.0(7) . . . . ?
C006 P1 C00H C00B -162.0(6) . . . . ?
C006 P1 C00H C00F 73.1(7) . . . . ?
C007 C004 C005 C006 1.4(14) . . . . ?
C007 C00C C00D N1 -175.5(7) . . . . ?
C007 C00C C00D C006 3.2(13) . . . . ?
C2 C3 C00C C007 168.1(8) . . . . ?
C2 C3 C00C C00D -14.7(12) . . . . ?
C3 C2 C00A N1 -4.9(13) . . . . ?
C3 C00C C00D N1 7.3(12) . . . . ?
C3 C00C C00D C006 -174.0(8) . . . . ?
C00A N1 C00D C006 -176.7(8) . . . . ?
C00A N1 C00D C00C 2.1(11) . . . . ?
C00A C2 C3 Ni1 -90.3(7) . . . 2_655 ?
C00A C2 C3 C00C 13.5(12) . . . . ?
C00D N1 C00A C2 -3.2(12) . . . . ?
C00E P1 C006 C005 -61.4(9) . . . . ?
C00E P1 C006 C00D 120.2(7) . . . . ?
C00E P1 C00H C00B -52.9(7) . . . . ?
C00E P1 C00H C00F -177.8(6) . . . . ?
C00H P1 C006 C005 47.9(9) . . . . ?
C00H P1 C006 C00D -130.5(7) . . . . ?
C00H P1 C00E C00G -147.1(8) . . . . ?
C00H P1 C00E C00I 89.9(8) . . . . ?

loop_
_twin_individual_id
_twin_individual_mass_fraction_refined
1 1.00(5)
2 -0.00(5)

loop_
_smtbx_masks_void_nr
_smtbx_masks_void_average_x
_smtbx_masks_void_average_y
_smtbx_masks_void_average_z
_smtbx_masks_void_volume
_smtbx_masks_void_count_electrons
_smtbx_masks_void_content
1 0.000 0.000 -0.173 365.8 169.4 '3.96 O1C4H8'
2 0.333 0.667 0.026 12.0 0.0 ?
3 0.333 0.667 0.581 9.4 1.8 ?
4 0.667 0.333 0.526 12.0 0.0 ?
5 0.667 0.333 0.081 9.4 1.7 ?
